data_7235849
loop_
_publ_author_name
'Gong, Kaining'
'Wang, Weijie'
'Yan, Jinshuang'
'Han, Zhangang'

_publ_section_title
;
 Highly reduced molybdophosphate as a noble-metal-free catalyst for the
 reduction of chromium using formic acid as a reducing agent
;
_journal_issue 11
_journal_name_full 'Journal of Materials Chemistry A'
_journal_page_first 6019
_journal_paper_doi 10.1039/C4TA06830K
_journal_volume 3
_journal_year 2015
_chemical_formula_sum 'C48 H90 Co5 Mo12 N8 Na2 O80 P8'
_chemical_formula_weight 3798.95
_space_group_IT_number 2
_space_group_name_Hall '-P 1'
_space_group_name_H-M_alt 'P -1'
_symmetry_cell_setting triclinic
_symmetry_space_group_name_H-M 'P -1'
_atom_sites_solution_hydrogens geom
_atom_sites_solution_primary direct
_atom_sites_solution_secondary difmap
_audit_creation_method SHELXL-97
_audit_update_record
;
2014-12-05 deposited with the CCDC.
2015-02-16 downloaded from the CCDC.
;
_cell_angle_alpha 72.7850(10)
_cell_angle_beta 84.827(2)
_cell_angle_gamma 74.414(2)
_cell_formula_units_Z 1
_cell_length_a 13.5095(16)
_cell_length_b 14.0897(17)
_cell_length_c 15.3417(18)
_cell_measurement_reflns_used 9985
_cell_measurement_temperature 296(2)
_cell_measurement_theta_max 28.35
_cell_measurement_theta_min 2.37
_cell_volume 2686.6(6)
_computing_cell_refinement 'Bruker SMART'
_computing_data_collection 'Bruker SMART'
_computing_data_reduction 'Bruker SAINT'
_computing_molecular_graphics 'Bruker SHELXTL'
_computing_publication_material 'Bruker SHELXTL'
_computing_structure_refinement 'Bruker SHELXTL'
_computing_structure_solution 'Bruker SHELXTL'
_diffrn_ambient_temperature 296(2)
_diffrn_measured_fraction_theta_full 0.989
_diffrn_measured_fraction_theta_max 0.989
_diffrn_measurement_device_type 'CCD area detector'
_diffrn_measurement_method 'phi and omega scans'
_diffrn_radiation_monochromator graphite
_diffrn_radiation_source 'fine-focus sealed tube'
_diffrn_radiation_type MoK\a
_diffrn_radiation_wavelength 0.71073
_diffrn_reflns_av_R_equivalents 0.0112
_diffrn_reflns_av_sigmaI/netI 0.0202
_diffrn_reflns_limit_h_max 11
_diffrn_reflns_limit_h_min -16
_diffrn_reflns_limit_k_max 16
_diffrn_reflns_limit_k_min -16
_diffrn_reflns_limit_l_max 18
_diffrn_reflns_limit_l_min -18
_diffrn_reflns_number 13458
_diffrn_reflns_theta_full 25.01
_diffrn_reflns_theta_max 25.01
_diffrn_reflns_theta_min 1.77
_exptl_absorpt_coefficient_mu 2.342
_exptl_absorpt_correction_T_max 0.672
_exptl_absorpt_correction_T_min 0.618
_exptl_absorpt_correction_type empirical
_exptl_absorpt_process_details sadabs
_exptl_crystal_colour red
_exptl_crystal_density_diffrn 2.348
_exptl_crystal_density_meas ?
_exptl_crystal_density_method 'not measured'
_exptl_crystal_description block
_exptl_crystal_F_000 1855
_exptl_crystal_size_max 0.21
_exptl_crystal_size_mid 0.19
_exptl_crystal_size_min 0.17
_refine_diff_density_max 1.635
_refine_diff_density_min -0.748
_refine_diff_density_rms 0.101
_refine_ls_extinction_method none
_refine_ls_goodness_of_fit_ref 1.060
_refine_ls_hydrogen_treatment mixed
_refine_ls_matrix_type full
_refine_ls_number_parameters 838
_refine_ls_number_reflns 9362
_refine_ls_number_restraints 7
_refine_ls_restrained_S_all 1.060
_refine_ls_R_factor_all 0.0265
_refine_ls_R_factor_gt 0.0250
_refine_ls_shift/su_max 0.002
_refine_ls_shift/su_mean 0.000
_refine_ls_structure_factor_coef Fsqd
_refine_ls_weighting_details 'calc w=1/[\s^2^(Fo^2^)+(0.0337P)^2^+7.3103P] where P=(Fo^2^+2Fc^2^)/3'
_refine_ls_weighting_scheme calc
_refine_ls_wR_factor_gt 0.0682
_refine_ls_wR_factor_ref 0.0690
_reflns_number_gt 8907
_reflns_number_total 9362
_reflns_threshold_expression >2sigma(I)
_cod_data_source_file c4ta06830k1.cif
_cod_data_source_block 37_0m
_cod_depositor_comments
;
The following automatic conversions were performed:

data item '_symmetry_cell_setting' value 'Triclinic' was changed to
'triclinic' in accordance with the
/home/saulius/struct/COD-crude-data/automatic-downloads/DataCite-retrospective/RSC/depositions/lib/dictionaries/cif_core.dic
dictionary named 'cif_core.dic' version 2.4.2 last updated on
2011-04-26.

data item '_exptl_crystal_density_meas' value 'none' was changed to
'?' -- the value is perceived as not measured.

Automatic conversion script
Id: cif_fix_values 6909 2019-04-08 15:41:33Z antanas 
;
_cod_original_sg_symbol_H-M 'P-1   '
_cod_database_code 7235849

loop_
_symmetry_equiv_pos_as_xyz
'x, y, z'
'-x, -y, -z'

loop_
_atom_site_label
_atom_site_type_symbol
_atom_site_fract_x
_atom_site_fract_y
_atom_site_fract_z
_atom_site_U_iso_or_equiv
_atom_site_adp_type
_atom_site_occupancy
_atom_site_symmetry_multiplicity
_atom_site_calc_flag
_atom_site_refinement_flags
Mo1 Mo 0.60042(2) 0.57973(2) 0.75710(2) 0.01539(7) Uani 1 1 d .
Mo2 Mo 0.65901(2) 0.69422(2) 0.91135(2) 0.01595(7) Uani 1 1 d .
Mo3 Mo 0.61695(2) 0.38414(2) 0.80800(2) 0.01561(7) Uani 1 1 d .
Mo4 Mo 0.30978(2) 0.76043(2) 0.96938(2) 0.01657(7) Uani 1 1 d .
Mo5 Mo 0.26842(2) 0.67300(2) 0.85584(2) 0.01647(7) Uani 1 1 d .
Mo6 Mo 0.71188(2) 0.58941(2) 1.07606(2) 0.01753(8) Uani 1 1 d .
Co1 Co 0.5000 0.5000 1.0000 0.01447(13) Uani 1 2 d S
Co2 Co 0.08582(4) 1.02707(4) 1.23597(3) 0.02180(11) Uani 1 1 d .
Co3 Co 0.94304(4) 0.61252(4) 0.63269(3) 0.02255(12) Uani 1 1 d .
P1 P 0.21527(7) 0.55240(7) 1.07679(6) 0.01486(18) Uani 1 1 d .
P2 P 0.92274(7) 0.42193(8) 1.17498(7) 0.0239(2) Uani 1 1 d .
P3 P 0.18216(10) 0.81805(9) 1.14807(8) 0.0168(2) Uani 0.80 1 d P
P3' P 0.2378(7) 0.8485(6) 1.1483(4) 0.0505(19) Uani 0.20 1 d P
P4 P 0.73943(7) 0.75140(7) 0.69493(6) 0.01906(19) Uani 1 1 d .
Na1 Na 0.94990(14) 0.64504(18) 1.03510(15) 0.0510(5) Uani 1 1 d D
O1 O 0.54153(18) 0.49303(18) 0.86332(16) 0.0163(5) Uani 1 1 d .
O2 O 0.59279(18) 0.60036(18) 1.00477(16) 0.0175(5) Uani 1 1 d .
O3 O 0.38995(18) 0.63909(18) 0.93237(16) 0.0165(5) Uani 1 1 d .
O4 O 0.3012(2) 0.7480(2) 0.75749(17) 0.0268(6) Uani 1 1 d .
O5 O 0.3292(2) 0.5328(2) 0.82806(17) 0.0196(5) Uani 1 1 d .
O6 O 0.1319(2) 0.6627(2) 0.81165(18) 0.0252(6) Uani 1 1 d .
O7 O 0.22474(18) 0.55158(19) 0.97607(16) 0.0172(5) Uani 1 1 d .
O8 O 0.18224(19) 0.7671(2) 0.91755(17) 0.0232(6) Uani 1 1 d .
O9 O 0.26618(18) 0.63512(18) 1.08524(16) 0.0171(5) Uani 1 1 d .
O10 O 0.2194(2) 0.84718(19) 1.04793(17) 0.0249(6) Uani 1 1 d .
O11 O 0.4173(2) 0.7196(2) 1.07192(18) 0.0198(6) Uani 1 1 d .
O12 O 0.3547(2) 0.8552(2) 0.89879(19) 0.0286(6) Uani 1 1 d .
O13 O 0.5997(2) 0.8084(2) 0.92758(19) 0.0275(6) Uani 1 1 d .
O14 O 0.6661(2) 0.6782(2) 1.13120(19) 0.0301(6) Uani 1 1 d .
O15 O 0.8531(2) 0.5287(2) 1.13792(19) 0.0280(6) Uani 1 1 d .
O16 O 0.78843(19) 0.6532(2) 0.97264(17) 0.0216(5) Uani 1 1 d .
O17 O 0.7392(2) 0.7519(2) 0.79480(17) 0.0228(6) Uani 1 1 d .
O18 O 0.5522(2) 0.69703(19) 0.81990(17) 0.0184(5) Uani 1 1 d .
O19 O 0.6729(3) 0.8578(2) 0.6398(2) 0.0379(7) Uani 1 1 d D
O20 O 0.72170(18) 0.55230(18) 0.86542(16) 0.0164(5) Uani 1 1 d .
O21 O 0.6956(2) 0.6671(2) 0.68451(17) 0.0223(6) Uani 1 1 d .
O22 O 0.8459(2) 0.7417(2) 0.65393(18) 0.0263(6) Uani 1 1 d .
O23 O 0.69945(19) 0.46666(19) 0.72651(16) 0.0197(5) Uani 1 1 d .
O24 O 0.2721(2) 0.7426(2) 1.20780(17) 0.0244(6) Uani 1 1 d .
O25 O 0.5293(2) 0.3765(2) 0.74236(19) 0.0285(6) Uani 1 1 d .
O26 O 0.5082(2) 0.6199(2) 0.67988(18) 0.0277(6) Uani 1 1 d .
O27 O 1.0066(2) 0.4061(3) 1.0982(2) 0.0442(8) Uani 1 1 d D
O28 O 0.10562(19) 0.5753(2) 1.10908(17) 0.0258(6) Uani 1 1 d .
O29 O 0.0905(3) 0.7647(3) 1.1553(2) 0.0407(8) Uani 1 1 d D
O30 O 0.1388(2) 0.9106(2) 1.1787(2) 0.0316(7) Uani 1 1 d .
O31 O 0.9754(3) 0.4127(3) 1.2584(2) 0.0432(8) Uani 1 1 d .
C1 C 1.1654(3) 0.6012(4) 0.5759(3) 0.0382(10) Uani 1 1 d .
C2 C 1.2465(4) 0.6181(4) 0.5167(3) 0.0408(11) Uani 1 1 d .
C3 C 1.2256(4) 0.6535(4) 0.4257(3) 0.0405(11) Uani 1 1 d .
C4 C 1.1283(4) 0.6689(4) 0.3956(3) 0.0359(10) Uani 1 1 d .
C5 C 1.0515(3) 0.6473(3) 0.4583(3) 0.0267(8) Uani 1 1 d .
C6 C 0.9454(3) 0.6559(3) 0.4334(3) 0.0278(9) Uani 1 1 d .
C7 C 0.9142(4) 0.6803(4) 0.3448(3) 0.0419(11) Uani 1 1 d .
C8 C 0.8140(4) 0.6866(5) 0.3281(4) 0.0523(14) Uani 1 1 d .
C9 C 0.7455(4) 0.6685(4) 0.4000(3) 0.0456(12) Uani 1 1 d .
C10 C 0.7837(4) 0.6430(4) 0.4863(3) 0.0368(10) Uani 1 1 d .
C11 C 1.3522(4) 0.5992(5) 0.5536(5) 0.0656(17) Uani 1 1 d .
H11A H 1.3960 0.5376 0.5428 0.098 Uiso 1 1 calc R
H11B H 1.3473 0.5917 0.6180 0.098 Uiso 1 1 calc R
H11C H 1.3806 0.6563 0.5234 0.098 Uiso 1 1 calc R
C12 C 0.6353(5) 0.6780(6) 0.3855(5) 0.0735(19) Uani 1 1 d .
H12A H 0.6025 0.6553 0.4433 0.110 Uiso 1 1 calc R
H12B H 0.6304 0.6364 0.3473 0.110 Uiso 1 1 calc R
H12C H 0.6019 0.7485 0.3565 0.110 Uiso 1 1 calc R
C13 C -0.1273(4) 0.9847(4) 1.2866(4) 0.0453(12) Uani 1 1 d .
C14 C -0.2049(4) 0.9514(4) 1.3427(4) 0.0547(14) Uani 1 1 d .
C15 C -0.1815(5) 0.9048(4) 1.4328(4) 0.0534(14) Uani 1 1 d .
C16 C -0.0865(4) 0.8911(4) 1.4637(4) 0.0443(12) Uani 1 1 d .
C17 C -0.0127(4) 0.9250(3) 1.4037(3) 0.0310(9) Uani 1 1 d .
C18 C 0.0921(4) 0.9132(3) 1.4309(3) 0.0320(9) Uani 1 1 d .
C19 C 0.1280(5) 0.8666(4) 1.5202(3) 0.0454(13) Uani 1 1 d .
C20 C 0.2281(5) 0.8564(4) 1.5392(4) 0.0552(15) Uani 1 1 d .
C21 C 0.2945(5) 0.8905(4) 1.4707(4) 0.0509(13) Uani 1 1 d .
C22 C 0.2530(4) 0.9362(4) 1.3844(3) 0.0413(11) Uani 1 1 d .
C23 C 0.4041(5) 0.8808(6) 1.4880(5) 0.079(2) Uani 1 1 d .
H23A H 0.4470 0.8552 1.4423 0.119 Uiso 1 1 calc R
H23B H 0.4230 0.8341 1.5472 0.119 Uiso 1 1 calc R
H23C H 0.4128 0.9470 1.4857 0.119 Uiso 1 1 calc R
C24 C -0.3083(5) 0.9693(7) 1.3056(6) 0.099(3) Uani 1 1 d .
H24A H -0.3353 1.0414 1.2773 0.148 Uiso 1 1 calc R
H24B H -0.3535 0.9458 1.3544 0.148 Uiso 1 1 calc R
H24C H -0.3030 0.9323 1.2612 0.148 Uiso 1 1 calc R
H1 H 1.173(4) 0.576(4) 0.646(4) 0.054(15) Uiso 1 1 d .
H2 H 1.276(4) 0.671(4) 0.387(3) 0.038(13) Uiso 1 1 d .
H3 H 1.114(4) 0.686(4) 0.338(4) 0.037(13) Uiso 1 1 d .
H4 H 0.968(4) 0.676(4) 0.301(4) 0.056(16) Uiso 1 1 d .
H5 H 0.797(4) 0.702(4) 0.271(4) 0.048(15) Uiso 1 1 d .
H6 H 0.742(3) 0.634(3) 0.535(3) 0.025(11) Uiso 1 1 d .
H7 H -0.137(4) 1.006(4) 1.227(4) 0.039(14) Uiso 1 1 d .
H8 H 0.290(4) 0.963(4) 1.334(4) 0.046(15) Uiso 1 1 d .
H9 H 0.247(5) 0.828(5) 1.603(5) 0.09(2) Uiso 1 1 d .
H10 H 0.084(5) 0.850(5) 1.555(4) 0.06(2) Uiso 1 1 d .
H11 H -0.072(4) 0.852(4) 1.525(4) 0.054(16) Uiso 1 1 d .
H12 H -0.230(5) 0.876(5) 1.473(4) 0.068(18) Uiso 1 1 d .
H1B H 0.462(4) 0.691(4) 1.059(3) 0.024(14) Uiso 1 1 d .
H29 H 0.096(6) 0.710(3) 1.140(5) 0.09(3) Uiso 1 1 d D
H5A H 0.384(4) 0.519(4) 0.838(4) 0.049(18) Uiso 1 1 d .
H18A H 0.502(3) 0.694(3) 0.843(3) 0.018(11) Uiso 1 1 d .
H19A H 0.622(3) 0.888(5) 0.667(4) 0.08(2) Uiso 1 1 d D
H27A H 1.0686(19) 0.397(6) 1.111(5) 0.09(2) Uiso 1 1 d D
N1 N 1.0701(3) 0.6164(3) 0.5481(2) 0.0288(7) Uani 1 1 d .
N2 N 0.8806(3) 0.6371(3) 0.5041(2) 0.0289(7) Uani 1 1 d .
N3 N -0.0343(3) 0.9721(3) 1.3150(2) 0.0314(8) Uani 1 1 d .
N4 N 0.1557(3) 0.9484(3) 1.3642(2) 0.0313(8) Uani 1 1 d .
O1W O 0.8881(6) 0.7945(4) 1.0675(5) 0.146(3) Uani 1 1 d D
H1WA H 0.9323 0.8261 1.0451 0.175 Uiso 1 1 d RD
H1WB H 0.8801 0.7752 1.1249 0.175 Uiso 1 1 d RD
O2W O 0.2118(3) 1.0818(3) 1.1745(2) 0.0419(8) Uani 1 1 d .
H2WA H 0.2436 1.0689 1.1342 0.11(3) Uiso 1 1 d R
H2WB H 0.2198 1.1361 1.1755 0.052(17) Uiso 1 1 d R
O3W O 0.0036(3) 1.1083(3) 1.1159(2) 0.0449(8) Uani 1 1 d .
H3WA H -0.0531 1.1425 1.1057 0.033(13) Uiso 1 1 d R
H3WB H 0.0447 1.1331 1.0765 0.11(3) Uiso 1 1 d R
O4W O 0.8917(2) 0.4900(2) 0.70031(19) 0.0252(6) Uani 1 1 d .
H4WA H 0.8399 0.4858 0.6955 0.046(17) Uiso 1 1 d R
H4WB H 0.9079 0.4777 0.7481 0.044(17) Uiso 1 1 d R
O5W O 0.0302(2) 1.1631(2) 1.2823(2) 0.0333(7) Uani 1 1 d .
H5WA H -0.0236 1.2116 1.2568 0.050(16) Uiso 1 1 d R
H5WB H 0.0666 1.1949 1.2986 0.047(15) Uiso 1 1 d R
O6W O 0.5405(4) 0.9580(4) 0.7463(3) 0.0889(16) Uani 1 1 d .
O7W O 0.0626(6) 0.0242(6) 0.9635(6) 0.150(3) Uani 1 1 d .
O8W O 0.5552(17) 0.1291(11) 0.7990(12) 0.184(9) Uani 0.50 1 d P
O9W O 0.2770(8) 0.0400(6) 0.0069(6) 0.176(4) Uani 1 1 d .
O10W O 0.463(2) 0.0705(18) 0.941(2) 0.35(2) Uani 0.50 1 d P

loop_
_atom_site_aniso_label
_atom_site_aniso_U_11
_atom_site_aniso_U_22
_atom_site_aniso_U_33
_atom_site_aniso_U_23
_atom_site_aniso_U_13
_atom_site_aniso_U_12
Mo1 0.01492(15) 0.01857(15) 0.01401(15) -0.00443(12) 0.00141(11) -0.00718(12)
Mo2 0.01623(15) 0.01807(15) 0.01594(15) -0.00558(12) 0.00311(11) -0.00854(12)
Mo3 0.01617(15) 0.01806(15) 0.01502(15) -0.00682(12) 0.00187(11) -0.00665(12)
Mo4 0.01719(15) 0.01614(15) 0.01581(15) -0.00466(12) 0.00218(11) -0.00393(12)
Mo5 0.01393(15) 0.02117(16) 0.01391(15) -0.00403(12) 0.00032(11) -0.00496(12)
Mo6 0.01661(15) 0.02372(17) 0.01582(15) -0.00677(12) 0.00102(12) -0.01010(12)
Co1 0.0138(3) 0.0166(3) 0.0143(3) -0.0050(3) 0.0013(2) -0.0058(3)
Co2 0.0263(3) 0.0196(3) 0.0207(3) -0.0079(2) 0.0044(2) -0.0068(2)
Co3 0.0245(3) 0.0297(3) 0.0167(2) -0.0071(2) 0.0003(2) -0.0118(2)
P1 0.0123(4) 0.0193(4) 0.0134(4) -0.0048(3) 0.0018(3) -0.0053(3)
P2 0.0174(5) 0.0393(6) 0.0166(5) -0.0046(4) -0.0019(4) -0.0129(4)
P3 0.0172(6) 0.0153(6) 0.0199(6) -0.0085(5) 0.0051(5) -0.0051(5)
P3' 0.069(5) 0.037(4) 0.031(3) -0.012(3) 0.005(3) 0.012(4)
P4 0.0210(5) 0.0190(5) 0.0177(5) -0.0034(4) 0.0035(4) -0.0092(4)
Na1 0.0297(10) 0.0703(14) 0.0589(13) -0.0230(11) -0.0005(9) -0.0170(9)
O1 0.0153(12) 0.0176(12) 0.0172(12) -0.0057(10) 0.0028(9) -0.0064(10)
O2 0.0153(12) 0.0213(13) 0.0173(12) -0.0054(10) 0.0023(9) -0.0076(10)
O3 0.0140(12) 0.0199(12) 0.0174(12) -0.0079(10) 0.0030(9) -0.0056(10)
O4 0.0292(15) 0.0311(15) 0.0174(13) -0.0013(11) 0.0017(11) -0.0101(12)
O5 0.0168(14) 0.0260(14) 0.0183(13) -0.0078(11) 0.0027(10) -0.0083(11)
O6 0.0200(13) 0.0316(15) 0.0233(14) -0.0041(11) -0.0053(11) -0.0081(11)
O7 0.0161(12) 0.0223(13) 0.0142(12) -0.0043(10) -0.0005(9) -0.0078(10)
O8 0.0195(13) 0.0264(14) 0.0218(13) -0.0083(11) 0.0000(10) -0.0009(11)
O9 0.0195(13) 0.0175(12) 0.0150(12) -0.0056(10) 0.0008(10) -0.0052(10)
O10 0.0299(15) 0.0200(13) 0.0208(14) -0.0067(11) 0.0041(11) -0.0003(11)
O11 0.0179(14) 0.0208(14) 0.0219(14) -0.0079(11) 0.0028(11) -0.0060(12)
O12 0.0356(16) 0.0238(14) 0.0262(15) -0.0035(11) 0.0043(12) -0.0128(12)
O13 0.0328(15) 0.0230(14) 0.0291(15) -0.0108(12) 0.0047(12) -0.0088(12)
O14 0.0368(16) 0.0347(16) 0.0263(15) -0.0149(12) 0.0038(12) -0.0157(13)
O15 0.0237(14) 0.0364(16) 0.0292(15) -0.0090(12) -0.0061(11) -0.0145(12)
O16 0.0202(13) 0.0295(14) 0.0200(13) -0.0076(11) 0.0026(10) -0.0145(11)
O17 0.0282(14) 0.0258(14) 0.0203(13) -0.0088(11) 0.0072(11) -0.0168(11)
O18 0.0151(13) 0.0219(13) 0.0194(13) -0.0068(10) 0.0024(11) -0.0066(11)
O19 0.0441(19) 0.0260(16) 0.0359(18) -0.0004(13) -0.0056(15) -0.0038(14)
O20 0.0181(12) 0.0175(12) 0.0151(12) -0.0045(10) 0.0005(9) -0.0073(10)
O21 0.0266(14) 0.0281(14) 0.0163(13) -0.0066(11) 0.0050(10) -0.0153(11)
O22 0.0268(15) 0.0308(15) 0.0268(14) -0.0116(12) 0.0099(11) -0.0158(12)
O23 0.0210(13) 0.0239(13) 0.0173(12) -0.0086(10) 0.0050(10) -0.0095(11)
O24 0.0278(14) 0.0267(14) 0.0201(13) -0.0122(11) 0.0032(11) -0.0040(11)
O25 0.0292(15) 0.0351(16) 0.0277(15) -0.0109(12) -0.0033(12) -0.0158(12)
O26 0.0273(15) 0.0307(15) 0.0256(14) -0.0046(12) -0.0069(11) -0.0100(12)
O27 0.0225(17) 0.072(2) 0.0387(18) -0.0154(17) 0.0114(14) -0.0174(16)
O28 0.0150(13) 0.0379(16) 0.0205(13) -0.0050(12) 0.0034(10) -0.0048(11)
O29 0.0425(19) 0.0371(18) 0.0455(19) -0.0177(15) 0.0063(15) -0.0109(15)
O30 0.0366(17) 0.0253(15) 0.0348(16) -0.0170(13) 0.0089(13) -0.0043(12)
O31 0.0463(19) 0.063(2) 0.0255(16) -0.0011(15) -0.0156(14) -0.0300(17)
C1 0.031(2) 0.056(3) 0.031(2) -0.014(2) -0.0008(19) -0.013(2)
C2 0.031(2) 0.052(3) 0.047(3) -0.024(2) 0.008(2) -0.015(2)
C3 0.038(3) 0.055(3) 0.042(3) -0.027(2) 0.019(2) -0.024(2)
C4 0.047(3) 0.044(3) 0.025(2) -0.017(2) 0.011(2) -0.020(2)
C5 0.032(2) 0.028(2) 0.023(2) -0.0126(16) 0.0054(16) -0.0085(17)
C6 0.034(2) 0.029(2) 0.021(2) -0.0105(16) 0.0017(16) -0.0048(17)
C7 0.039(3) 0.059(3) 0.025(2) -0.015(2) 0.001(2) -0.005(2)
C8 0.050(3) 0.080(4) 0.027(3) -0.021(3) -0.009(2) -0.008(3)
C9 0.041(3) 0.063(3) 0.040(3) -0.022(2) -0.008(2) -0.014(2)
C10 0.034(2) 0.052(3) 0.030(2) -0.017(2) 0.004(2) -0.016(2)
C11 0.031(3) 0.092(5) 0.079(4) -0.028(4) 0.002(3) -0.020(3)
C12 0.050(4) 0.109(6) 0.069(4) -0.027(4) -0.020(3) -0.023(4)
C13 0.041(3) 0.045(3) 0.043(3) 0.002(2) 0.003(2) -0.016(2)
C14 0.036(3) 0.051(3) 0.067(4) 0.001(3) 0.007(2) -0.016(2)
C15 0.052(3) 0.039(3) 0.058(3) -0.001(2) 0.022(3) -0.015(2)
C16 0.054(3) 0.032(2) 0.039(3) -0.005(2) 0.017(2) -0.010(2)
C17 0.046(3) 0.0176(19) 0.026(2) -0.0071(16) 0.0127(18) -0.0075(18)
C18 0.049(3) 0.022(2) 0.024(2) -0.0088(16) 0.0053(18) -0.0059(18)
C19 0.074(4) 0.037(3) 0.023(2) -0.006(2) 0.005(2) -0.015(3)
C20 0.080(4) 0.048(3) 0.033(3) -0.005(2) -0.021(3) -0.009(3)
C21 0.067(4) 0.039(3) 0.046(3) -0.007(2) -0.019(3) -0.011(3)
C22 0.045(3) 0.038(3) 0.038(3) -0.005(2) -0.008(2) -0.011(2)
C23 0.070(4) 0.084(5) 0.077(5) -0.005(4) -0.038(4) -0.013(4)
C24 0.051(4) 0.122(7) 0.099(6) 0.031(5) -0.009(4) -0.048(4)
N1 0.0254(18) 0.037(2) 0.0243(18) -0.0105(15) 0.0010(14) -0.0075(15)
N2 0.0306(19) 0.037(2) 0.0236(17) -0.0130(15) 0.0007(14) -0.0108(15)
N3 0.035(2) 0.0269(18) 0.0321(19) -0.0071(15) 0.0081(15) -0.0110(15)
N4 0.043(2) 0.0260(18) 0.0243(18) -0.0060(14) 0.0012(15) -0.0091(16)
O1W 0.179(7) 0.070(4) 0.196(8) -0.055(5) -0.080(6) -0.001(4)
O2W 0.048(2) 0.0436(19) 0.049(2) -0.0223(16) 0.0168(17) -0.0311(16)
O3W 0.0312(18) 0.056(2) 0.0317(17) -0.0098(15) -0.0055(14) 0.0148(16)
O4W 0.0221(15) 0.0327(16) 0.0245(16) -0.0091(12) 0.0019(11) -0.0126(12)
O5W 0.0369(17) 0.0261(15) 0.0425(18) -0.0172(13) 0.0001(14) -0.0094(14)
O6W 0.062(3) 0.088(4) 0.081(3) -0.002(3) 0.010(2) 0.013(3)
O7W 0.174(8) 0.118(6) 0.152(7) -0.049(5) -0.018(6) -0.011(5)
O8W 0.33(2) 0.098(10) 0.170(15) -0.042(10) -0.089(16) -0.108(13)
O9W 0.257(10) 0.126(6) 0.185(8) -0.093(6) 0.088(8) -0.088(7)
O10W 0.44(4) 0.24(2) 0.51(5) -0.32(3) 0.32(4) -0.17(3)

loop_
_atom_type_symbol
_atom_type_description
_atom_type_scat_dispersion_real
_atom_type_scat_dispersion_imag
_atom_type_scat_source
C C 0.0033 0.0016 'International Tables Vol C Tables 4.2.6.8 and 6.1.1.4'
H H 0.0000 0.0000 'International Tables Vol C Tables 4.2.6.8 and 6.1.1.4'
N N 0.0061 0.0033 'International Tables Vol C Tables 4.2.6.8 and 6.1.1.4'
O O 0.0106 0.0060 'International Tables Vol C Tables 4.2.6.8 and 6.1.1.4'
Mo Mo -1.6832 0.6857 'International Tables Vol C Tables 4.2.6.8 and 6.1.1.4'
Co Co 0.3494 0.9721 'International Tables Vol C Tables 4.2.6.8 and 6.1.1.4'
P P 0.1023 0.0942 'International Tables Vol C Tables 4.2.6.8 and 6.1.1.4'
Na Na 0.0362 0.0249 'International Tables Vol C Tables 4.2.6.8 and 6.1.1.4'

loop_
_geom_angle_atom_site_label_1
_geom_angle_atom_site_label_2
_geom_angle_atom_site_label_3
_geom_angle
_geom_angle_site_symmetry_1
_geom_angle_site_symmetry_3
O26 Mo1 O23 106.00(12) . .
O26 Mo1 O1 103.04(12) . .
O23 Mo1 O1 95.27(10) . .
O26 Mo1 O21 97.28(12) . .
O23 Mo1 O21 85.07(10) . .
O1 Mo1 O21 158.70(10) . .
O26 Mo1 O18 98.36(12) . .
O23 Mo1 O18 154.29(10) . .
O1 Mo1 O18 87.02(10) . .
O21 Mo1 O18 83.78(10) . .
O26 Mo1 O20 170.32(11) . .
O23 Mo1 O20 82.44(9) . .
O1 Mo1 O20 80.48(9) . .
O21 Mo1 O20 78.46(9) . .
O18 Mo1 O20 72.67(9) . .
O26 Mo1 Mo3 101.02(10) . .
O23 Mo1 Mo3 48.09(7) . .
O1 Mo1 Mo3 49.03(7) . .
O21 Mo1 Mo3 132.76(8) . .
O18 Mo1 Mo3 134.87(7) . .
O20 Mo1 Mo3 88.12(6) . .
O13 Mo2 O16 105.11(12) . .
O13 Mo2 O2 102.14(12) . .
O16 Mo2 O2 96.02(10) . .
O13 Mo2 O17 95.81(12) . .
O16 Mo2 O17 85.69(11) . .
O2 Mo2 O17 160.80(10) . .
O13 Mo2 O18 95.87(12) . .
O16 Mo2 O18 157.64(11) . .
O2 Mo2 O18 86.88(10) . .
O17 Mo2 O18 84.56(10) . .
O13 Mo2 O20 169.28(12) . .
O16 Mo2 O20 84.33(10) . .
O2 Mo2 O20 81.54(9) . .
O17 Mo2 O20 79.60(9) . .
O18 Mo2 O20 74.15(9) . .
O13 Mo2 Mo6 100.22(10) . .
O16 Mo2 Mo6 48.42(7) . .
O2 Mo2 Mo6 49.29(7) . .
O17 Mo2 Mo6 133.86(8) . .
O18 Mo2 Mo6 135.50(7) . .
O20 Mo2 Mo6 89.83(6) . .
O25 Mo3 O23 105.53(12) . .
O25 Mo3 O1 103.29(12) . .
O23 Mo3 O1 95.22(10) . .
O25 Mo3 O24 96.40(12) . 2_667
O23 Mo3 O24 86.91(11) . 2_667
O1 Mo3 O24 158.79(10) . 2_667
O25 Mo3 O11 97.40(12) . 2_667
O23 Mo3 O11 155.96(11) . 2_667
O1 Mo3 O11 86.29(11) . 2_667
O24 Mo3 O11 83.42(11) 2_667 2_667
O25 Mo3 O9 169.10(11) . 2_667
O23 Mo3 O9 84.04(10) . 2_667
O1 Mo3 O9 80.60(9) . 2_667
O24 Mo3 O9 78.64(9) 2_667 2_667
O11 Mo3 O9 72.52(9) 2_667 2_667
O25 Mo3 Mo1 100.85(10) . .
O23 Mo3 Mo1 48.00(7) . .
O1 Mo3 Mo1 49.07(7) . .
O24 Mo3 Mo1 134.53(8) 2_667 .
O11 Mo3 Mo1 134.49(8) 2_667 .
O9 Mo3 Mo1 89.41(6) 2_667 .
O12 Mo4 O8 105.86(13) . .
O12 Mo4 O3 102.54(12) . .
O8 Mo4 O3 95.43(10) . .
O12 Mo4 O10 96.40(12) . .
O8 Mo4 O10 85.51(11) . .
O3 Mo4 O10 159.96(10) . .
O12 Mo4 O11 96.82(12) . .
O8 Mo4 O11 155.99(11) . .
O3 Mo4 O11 87.08(11) . .
O10 Mo4 O11 84.22(11) . .
O12 Mo4 O9 169.29(12) . .
O8 Mo4 O9 83.85(10) . .
O3 Mo4 O9 80.61(9) . .
O10 Mo4 O9 79.60(9) . .
O11 Mo4 O9 72.98(9) . .
O12 Mo4 Mo5 101.13(10) . .
O8 Mo4 Mo5 47.97(7) . .
O3 Mo4 Mo5 49.12(7) . .
O10 Mo4 Mo5 133.14(8) . .
O11 Mo4 Mo5 135.20(8) . .
O9 Mo4 Mo5 88.70(6) . .
O4 Mo5 O8 104.68(13) . .
O4 Mo5 O3 102.94(12) . .
O8 Mo5 O3 95.35(10) . .
O4 Mo5 O6 96.82(12) . .
O8 Mo5 O6 85.58(11) . .
O3 Mo5 O6 159.25(10) . .
O4 Mo5 O5 97.67(12) . .
O8 Mo5 O5 156.34(11) . .
O3 Mo5 O5 87.02(10) . .
O6 Mo5 O5 84.12(11) . .
O4 Mo5 O7 170.23(11) . .
O8 Mo5 O7 83.58(10) . .
O3 Mo5 O7 81.14(9) . .
O6 Mo5 O7 78.37(9) . .
O5 Mo5 O7 73.51(9) . .
O4 Mo5 Mo4 100.51(10) . .
O8 Mo5 Mo4 47.97(8) . .
O3 Mo5 Mo4 49.04(7) . .
O6 Mo5 Mo4 133.13(8) . .
O5 Mo5 Mo4 135.12(8) . .
O7 Mo5 Mo4 88.88(6) . .
O14 Mo6 O16 105.33(12) . .
O14 Mo6 O2 102.85(12) . .
O16 Mo6 O2 95.57(10) . .
O14 Mo6 O15 97.27(13) . .
O16 Mo6 O15 84.37(11) . .
O2 Mo6 O15 159.10(11) . .
O14 Mo6 O5 97.95(12) . 2_667
O16 Mo6 O5 155.30(11) . 2_667
O2 Mo6 O5 87.10(10) . 2_667
O15 Mo6 O5 84.59(11) . 2_667
O14 Mo6 O7 170.45(12) . 2_667
O16 Mo6 O7 82.92(10) . 2_667
O2 Mo6 O7 80.77(9) . 2_667
O15 Mo6 O7 78.49(10) . 2_667
O5 Mo6 O7 73.25(9) 2_667 2_667
O14 Mo6 Mo2 100.93(10) . .
O16 Mo6 Mo2 48.01(8) . .
O2 Mo6 Mo2 49.23(7) . .
O15 Mo6 Mo2 131.95(8) . .
O5 Mo6 Mo2 135.20(8) 2_667 .
O7 Mo6 Mo2 88.15(6) 2_667 .
O14 Mo6 Na1 93.42(10) . .
O16 Mo6 Na1 42.38(8) . .
O2 Mo6 Na1 137.87(8) . .
O15 Mo6 Na1 44.74(9) . .
O5 Mo6 Na1 129.14(9) 2_667 .
O7 Mo6 Na1 89.52(7) 2_667 .
Mo2 Mo6 Na1 89.87(4) . .
O1 Co1 O1 179.999(2) 2_667 .
O1 Co1 O2 83.49(9) 2_667 .
O1 Co1 O2 96.51(9) . .
O1 Co1 O2 96.51(9) 2_667 2_667
O1 Co1 O2 83.49(9) . 2_667
O2 Co1 O2 180.000(2) . 2_667
O1 Co1 O3 96.54(9) 2_667 .
O1 Co1 O3 83.46(9) . .
O2 Co1 O3 84.94(9) . .
O2 Co1 O3 95.06(9) 2_667 .
O1 Co1 O3 83.46(9) 2_667 2_667
O1 Co1 O3 96.54(9) . 2_667
O2 Co1 O3 95.06(9) . 2_667
O2 Co1 O3 84.94(9) 2_667 2_667
O3 Co1 O3 180.00(11) . 2_667
O30 Co2 O2W 86.76(13) . .
O30 Co2 O3W 86.99(13) . .
O2W Co2 O3W 88.76(15) . .
O30 Co2 N3 97.64(13) . .
O2W Co2 N3 172.22(14) . .
O3W Co2 N3 97.85(15) . .
O30 Co2 N4 96.42(13) . .
O2W Co2 N4 95.67(14) . .
O3W Co2 N4 174.55(14) . .
N3 Co2 N4 77.52(14) . .
O30 Co2 O5W 173.64(12) . .
O2W Co2 O5W 89.34(12) . .
O3W Co2 O5W 87.91(13) . .
N3 Co2 O5W 86.81(13) . .
N4 Co2 O5W 88.96(13) . .
O31 Co3 O4W 87.47(13) 2_767 .
O31 Co3 O22 92.62(14) 2_767 .
O4W Co3 O22 109.79(11) . .
O31 Co3 N1 92.16(14) 2_767 .
O4W Co3 N1 127.69(13) . .
O22 Co3 N1 122.47(13) . .
O31 Co3 N2 170.06(14) 2_767 .
O4W Co3 N2 97.81(13) . .
O22 Co3 N2 93.49(13) . .
N1 Co3 N2 77.94(13) . .
O28 P1 O20 111.56(14) . 2_667
O28 P1 O7 112.37(14) . .
O20 P1 O7 108.00(14) 2_667 .
O28 P1 O9 109.84(15) . .
O20 P1 O9 107.37(13) 2_667 .
O7 P1 O9 107.48(13) . .
O31 P2 O15 111.65(19) . .
O31 P2 O6 112.05(17) . 2_667
O15 P2 O6 113.02(15) . 2_667
O31 P2 O27 108.43(19) . .
O15 P2 O27 106.04(18) . .
O6 P2 O27 105.16(18) 2_667 .
O31 P2 Na1 103.25(14) . .
O15 P2 Na1 43.98(11) . .
O6 P2 Na1 144.10(11) 2_667 .
O27 P2 Na1 68.13(15) . .
P3' P3 O30 73.2(4) . .
P3' P3 O24 67.7(4) . .
O30 P3 O24 112.44(17) . .
P3' P3 O10 74.7(4) . .
O30 P3 O10 110.71(17) . .
O24 P3 O10 109.02(16) . .
P3' P3 O29 176.0(4) . .
O30 P3 O29 105.76(18) . .
O24 P3 O29 109.64(18) . .
O10 P3 O29 109.19(18) . .
P3 P3' O24 75.2(5) . .
P3 P3' O30 69.2(5) . .
O24 P3' O30 114.3(5) . .
P3 P3' O10 69.5(5) . .
O24 P3' O10 110.1(5) . .
O30 P3' O10 106.5(5) . .
O22 P4 O21 110.15(15) . .
O22 P4 O17 111.08(15) . .
O21 P4 O17 112.06(14) . .
O22 P4 O19 106.27(17) . .
O21 P4 O19 109.28(17) . .
O17 P4 O19 107.80(17) . .
O1W Na1 O28 104.4(2) . 1_655
O1W Na1 O27 135.6(3) . 2_767
O28 Na1 O27 99.75(13) 1_655 2_767
O1W Na1 O16 92.9(2) . .
O28 Na1 O16 159.34(14) 1_655 .
O27 Na1 O16 74.42(12) 2_767 .
O1W Na1 O15 104.5(3) . .
O28 Na1 O15 97.77(12) 1_655 .
O27 Na1 O15 108.50(13) 2_767 .
O16 Na1 O15 66.49(10) . .
O1W Na1 P2 123.0(2) . .
O28 Na1 P2 76.77(9) 1_655 .
O27 Na1 P2 98.40(12) 2_767 .
O16 Na1 P2 84.41(9) . .
O15 Na1 P2 25.17(7) . .
O1W Na1 Mo6 91.6(2) . .
O28 Na1 Mo6 133.60(11) 1_655 .
O27 Na1 Mo6 98.10(10) 2_767 .
O16 Na1 Mo6 32.63(6) . .
O15 Na1 Mo6 35.84(7) . .
P2 Na1 Mo6 58.41(4) . .
O1W Na1 H1WA 18.5 . .
O28 Na1 H1WA 95.0 1_655 .
O27 Na1 H1WA 124.4 2_767 .
O16 Na1 H1WA 104.7 . .
O15 Na1 H1WA 122.1 . .
P2 Na1 H1WA 137.2 . .
Mo6 Na1 H1WA 109.2 . .
O1W Na1 H1WB 19.0 . .
O28 Na1 H1WB 95.4 1_655 .
O27 Na1 H1WB 154.5 2_767 .
O16 Na1 H1WB 97.6 . .
O15 Na1 H1WB 89.4 . .
P2 Na1 H1WB 105.0 . .
Mo6 Na1 H1WB 85.8 . .
H1WA Na1 H1WB 33.1 . .
Mo3 O1 Mo1 81.90(9) . .
Mo3 O1 Co1 134.89(12) . .
Mo1 O1 Co1 134.44(12) . .
Mo2 O2 Mo6 81.48(9) . .
Mo2 O2 Co1 134.11(12) . .
Mo6 O2 Co1 135.62(12) . .
Mo4 O3 Mo5 81.85(9) . .
Mo4 O3 Co1 133.98(12) . .
Mo5 O3 Co1 135.34(12) . .
Mo6 O5 Mo5 113.51(12) 2_667 .
Mo6 O5 H5A 99(5) 2_667 .
Mo5 O5 H5A 106(4) . .
P2 O6 Mo5 135.65(17) 2_667 .
P1 O7 Mo5 126.52(14) . .
P1 O7 Mo6 126.17(14) . 2_667
Mo5 O7 Mo6 99.37(9) . 2_667
Mo4 O8 Mo5 84.06(10) . .
P1 O9 Mo4 126.76(13) . .
P1 O9 Mo3 126.54(14) . 2_667
Mo4 O9 Mo3 100.25(9) . 2_667
P3 O10 P3' 35.7(4) . .
P3 O10 Mo4 131.82(16) . .
P3' O10 Mo4 129.3(3) . .
Mo4 O11 Mo3 113.69(12) . 2_667
Mo4 O11 H1B 109(4) . .
Mo3 O11 H1B 101(4) 2_667 .
P2 O15 Mo6 135.95(16) . .
P2 O15 Na1 110.85(15) . .
Mo6 O15 Na1 99.42(12) . .
Mo2 O16 Mo6 83.57(10) . .
Mo2 O16 Na1 166.22(15) . .
Mo6 O16 Na1 104.98(12) . .
P4 O17 Mo2 134.29(15) . .
Mo1 O18 Mo2 113.20(12) . .
Mo1 O18 H18A 109(3) . .
Mo2 O18 H18A 111(3) . .
P4 O19 H19A 118(5) . .
P1 O20 Mo2 126.37(13) 2_667 .
P1 O20 Mo1 126.69(13) 2_667 .
Mo2 O20 Mo1 99.52(9) . .
P4 O21 Mo1 137.26(15) . .
P4 O22 Co3 126.65(16) . .
Mo1 O23 Mo3 83.91(9) . .
P3' O24 P3 37.1(4) . .
P3' O24 Mo3 132.5(3) . 2_667
P3 O24 Mo3 133.22(15) . 2_667
P2 O27 Na1 146.8(2) . 2_767
P2 O27 H27A 118(5) . .
Na1 O27 H27A 93(5) 2_767 .
P1 O28 Na1 133.62(16) . 1_455
P3 O29 H29 124(5) . .
P3 O30 P3' 37.6(4) . .
P3 O30 Co2 173.0(2) . .
P3' O30 Co2 140.8(4) . .
P2 O31 Co3 173.8(3) . 2_767
N1 C1 C2 123.4(4) . .
N1 C1 H1 113(3) . .
C2 C1 H1 123(3) . .
C3 C2 C1 117.0(4) . .
C3 C2 C11 122.7(5) . .
C1 C2 C11 120.2(5) . .
C2 C3 C4 120.5(4) . .
C2 C3 H2 118(3) . .
C4 C3 H2 121(3) . .
C3 C4 C5 119.4(4) . .
C3 C4 H3 123(3) . .
C5 C4 H3 118(3) . .
N1 C5 C4 120.6(4) . .
N1 C5 C6 115.4(3) . .
C4 C5 C6 124.0(4) . .
N2 C6 C7 121.6(4) . .
N2 C6 C5 115.0(3) . .
C7 C6 C5 123.4(4) . .
C8 C7 C6 119.4(5) . .
C8 C7 H4 123(3) . .
C6 C7 H4 115(3) . .
C7 C8 C9 120.1(5) . .
C7 C8 H5 117(4) . .
C9 C8 H5 123(4) . .
C10 C9 C8 116.6(5) . .
C10 C9 C12 121.2(5) . .
C8 C9 C12 122.2(5) . .
N2 C10 C9 124.3(4) . .
N2 C10 H6 115(3) . .
C9 C10 H6 121(3) . .
C2 C11 H11A 109.5 . .
C2 C11 H11B 109.5 . .
H11A C11 H11B 109.5 . .
C2 C11 H11C 109.5 . .
H11A C11 H11C 109.5 . .
H11B C11 H11C 109.5 . .
C9 C12 H12A 109.5 . .
C9 C12 H12B 109.5 . .
H12A C12 H12B 109.5 . .
C9 C12 H12C 109.5 . .
H12A C12 H12C 109.5 . .
H12B C12 H12C 109.5 . .
N3 C13 C14 123.8(5) . .
N3 C13 H7 117(3) . .
C14 C13 H7 118(3) . .
C15 C14 C13 116.5(5) . .
C15 C14 C24 122.8(5) . .
C13 C14 C24 120.7(6) . .
C16 C15 C14 120.8(5) . .
C16 C15 H12 119(4) . .
C14 C15 H12 120(4) . .
C15 C16 C17 119.6(5) . .
C15 C16 H11 117(3) . .
C17 C16 H11 123(3) . .
N3 C17 C16 120.8(5) . .
N3 C17 C18 115.9(4) . .
C16 C17 C18 123.3(4) . .
N4 C18 C19 119.9(5) . .
N4 C18 C17 116.2(4) . .
C19 C18 C17 123.8(4) . .
C20 C19 C18 120.0(5) . .
C20 C19 H10 127(5) . .
C18 C19 H10 113(5) . .
C19 C20 C21 120.5(5) . .
C19 C20 H9 116(4) . .
C21 C20 H9 124(4) . .
C20 C21 C22 116.0(5) . .
C20 C21 C23 122.5(5) . .
C22 C21 C23 121.5(6) . .
N4 C22 C21 124.8(5) . .
N4 C22 H8 112(3) . .
C21 C22 H8 124(3) . .
C21 C23 H23A 109.5 . .
C21 C23 H23B 109.5 . .
H23A C23 H23B 109.5 . .
C21 C23 H23C 109.5 . .
H23A C23 H23C 109.5 . .
H23B C23 H23C 109.5 . .
C14 C24 H24A 109.5 . .
C14 C24 H24B 109.5 . .
H24A C24 H24B 109.5 . .
C14 C24 H24C 109.5 . .
H24A C24 H24C 109.5 . .
H24B C24 H24C 109.5 . .
C1 N1 C5 119.0(4) . .
C1 N1 Co3 124.8(3) . .
C5 N1 Co3 115.8(3) . .
C10 N2 C6 118.0(4) . .
C10 N2 Co3 127.2(3) . .
C6 N2 Co3 114.6(3) . .
C13 N3 C17 118.6(4) . .
C13 N3 Co2 126.3(3) . .
C17 N3 Co2 115.0(3) . .
C22 N4 C18 118.8(4) . .
C22 N4 Co2 126.2(3) . .
C18 N4 Co2 114.9(3) . .
Na1 O1W H1WA 102.8 . .
Na1 O1W H1WB 102.0 . .
H1WA O1W H1WB 119.9 . .
Co2 O2W H2WA 127.1 . .
Co2 O2W H2WB 122.9 . .
H2WA O2W H2WB 105.8 . .
Co2 O3W H3WA 133.7 . .
Co2 O3W H3WB 107.7 . .
H3WA O3W H3WB 110.2 . .
Co3 O4W H4WA 123.5 . .
Co3 O4W H4WB 105.0 . .
H4WA O4W H4WB 114.5 . .
Co2 O5W H5WA 120.5 . .
Co2 O5W H5WB 126.3 . .
H5WA O5W H5WB 104.2 . .

loop_
_geom_bond_atom_site_label_1
_geom_bond_atom_site_label_2
_geom_bond_distance
_geom_bond_site_symmetry_2
Mo1 O26 1.663(3) .
Mo1 O23 1.932(2) .
Mo1 O1 1.973(2) .
Mo1 O21 2.046(2) .
Mo1 O18 2.082(3) .
Mo1 O20 2.316(2) .
Mo1 Mo3 2.5849(5) .
Mo2 O13 1.673(3) .
Mo2 O16 1.925(3) .
Mo2 O2 1.971(2) .
Mo2 O17 2.073(2) .
Mo2 O18 2.087(3) .
Mo2 O20 2.242(2) .
Mo2 Mo6 2.5741(5) .
Mo3 O25 1.666(3) .
Mo3 O23 1.934(2) .
Mo3 O1 1.971(2) .
Mo3 O24 2.061(3) 2_667
Mo3 O11 2.088(3) 2_667
Mo3 O9 2.285(2) 2_667
Mo4 O12 1.669(3) .
Mo4 O8 1.930(3) .
Mo4 O3 1.972(2) .
Mo4 O10 2.060(2) .
Mo4 O11 2.084(3) .
Mo4 O9 2.266(2) .
Mo4 Mo5 2.5844(5) .
Mo5 O4 1.666(3) .
Mo5 O8 1.930(3) .
Mo5 O3 1.974(2) .
Mo5 O6 2.077(3) .
Mo5 O5 2.078(3) .
Mo5 O7 2.271(2) .
Mo6 O14 1.667(3) .
Mo6 O16 1.938(2) .
Mo6 O2 1.973(2) .
Mo6 O15 2.060(3) .
Mo6 O5 2.075(3) 2_667
Mo6 O7 2.285(2) 2_667
Mo6 Na1 3.471(2) .
Co1 O1 2.145(2) 2_667
Co1 O1 2.145(2) .
Co1 O2 2.146(2) .
Co1 O2 2.146(2) 2_667
Co1 O3 2.153(2) .
Co1 O3 2.153(2) 2_667
Co2 O30 2.022(3) .
Co2 O2W 2.090(3) .
Co2 O3W 2.092(3) .
Co2 N3 2.113(3) .
Co2 N4 2.114(4) .
Co2 O5W 2.163(3) .
Co3 O31 1.976(3) 2_767
Co3 O4W 1.998(3) .
Co3 O22 2.033(3) .
Co3 N1 2.059(3) .
Co3 N2 2.112(3) .
P1 O28 1.500(3) .
P1 O20 1.541(3) 2_667
P1 O7 1.542(2) .
P1 O9 1.544(2) .
P2 O31 1.475(3) .
P2 O15 1.517(3) .
P2 O6 1.519(3) 2_667
P2 O27 1.581(3) .
P2 Na1 3.333(3) .
P3 P3' 0.962(10) .
P3 O30 1.471(3) .
P3 O24 1.542(3) .
P3 O10 1.543(3) .
P3 O29 1.592(4) .
P3' O24 1.475(7) .
P3' O30 1.507(7) .
P3' O10 1.588(8) .
P4 O22 1.505(3) .
P4 O21 1.515(3) .
P4 O17 1.534(3) .
P4 O19 1.559(3) .
Na1 O1W 2.231(6) .
Na1 O28 2.311(3) 1_655
Na1 O27 2.340(4) 2_767
Na1 O16 2.422(3) .
Na1 O15 2.477(3) .
Na1 H1WA 2.5462 .
Na1 H1WB 2.5458 .
O5 Mo6 2.075(3) 2_667
O5 H5A 0.73(6) .
O6 P2 1.519(3) 2_667
O7 Mo6 2.285(2) 2_667
O9 Mo3 2.285(2) 2_667
O11 Mo3 2.088(3) 2_667
O11 H1B 0.67(5) .
O18 H18A 0.74(4) .
O19 H19A 0.844(10) .
O20 P1 1.541(3) 2_667
O24 Mo3 2.061(3) 2_667
O27 Na1 2.340(4) 2_767
O27 H27A 0.844(10) .
O28 Na1 2.311(3) 1_455
O29 H29 0.854(10) .
O31 Co3 1.976(3) 2_767
C1 N1 1.335(6) .
C1 C2 1.384(6) .
C1 H1 1.03(6) .
C2 C3 1.364(7) .
C2 C11 1.511(7) .
C3 C4 1.374(7) .
C3 H2 0.90(5) .
C4 C5 1.383(6) .
C4 H3 0.88(5) .
C5 N1 1.341(5) .
C5 C6 1.481(6) .
C6 N2 1.340(5) .
C6 C7 1.375(6) .
C7 C8 1.374(7) .
C7 H4 0.94(6) .
C8 C9 1.384(8) .
C8 H5 0.87(6) .
C9 C10 1.374(7) .
C9 C12 1.490(7) .
C10 N2 1.338(6) .
C10 H6 0.90(4) .
C11 H11A 0.9600 .
C11 H11B 0.9600 .
C11 H11C 0.9600 .
C12 H12A 0.9600 .
C12 H12B 0.9600 .
C12 H12C 0.9600 .
C13 N3 1.317(6) .
C13 C14 1.388(7) .
C13 H7 0.89(5) .
C14 C15 1.368(8) .
C14 C24 1.486(8) .
C15 C16 1.354(8) .
C15 H12 0.95(6) .
C16 C17 1.377(6) .
C16 H11 0.95(6) .
C17 N3 1.346(6) .
C17 C18 1.465(7) .
C18 N4 1.343(6) .
C18 C19 1.399(7) .
C19 C20 1.369(9) .
C19 H10 0.79(6) .
C20 C21 1.380(8) .
C20 H9 0.97(7) .
C21 C22 1.386(7) .
C21 C23 1.490(8) .
C22 N4 1.332(6) .
C22 H8 0.92(5) .
C23 H23A 0.9600 .
C23 H23B 0.9600 .
C23 H23C 0.9600 .
C24 H24A 0.9600 .
C24 H24B 0.9600 .
C24 H24C 0.9600 .
O1W H1WA 0.8296 .
O1W H1WB 0.8464 .
O2W H2WA 0.7592 .
O2W H2WB 0.8056 .
O3W H3WA 0.7885 .
O3W H3WB 0.8457 .
O4W H4WA 0.7299 .
O4W H4WB 0.7411 .
O5W H5WA 0.8801 .
O5W H5WB 0.8433 .
